data_8104677
loop_
_publ_author_name
'Su, Xiang-Yi'
'Zhang, Xiao-Fan'
'Meng, Qing-Guo'
'Li, Hong-Juan'

_publ_section_title
;
 Crystal structure of
 (E)-7-fluoro-2-((6-methoxypyridin-3-yl)methylene)-3,4-dihydronaphthalen-1(2H)-one,
 C17H14FNO2
;
_journal_issue 5
_journal_name_full 'Zeitschrift f\"ur Kristallographie - New Crystal Structures'
_journal_page_first 1101
_journal_page_last 1103
_journal_paper_doi 10.1515/ncrs-2021-0236
_journal_volume 236
_journal_year 2021
_chemical_formula_moiety 'C17 H14 F N O2'
_chemical_formula_sum 'C17 H14 F N O2'
_chemical_formula_weight 283.29
_space_group_crystal_system monoclinic
_space_group_IT_number 14
_space_group_name_Hall '-P 2ybc'
_space_group_name_H-M_alt 'P 1 21/c 1'
_atom_sites_solution_hydrogens geom
_cell_angle_alpha 90
_cell_angle_beta 101.032(9)
_cell_angle_gamma 90
_cell_formula_units_Z 4
_cell_length_a 7.3840(6)
_cell_length_b 10.9208(8)
_cell_length_c 16.7006(15)
_cell_measurement_reflns_used 1838
_cell_measurement_temperature 100.0(2)
_cell_measurement_theta_max 28.8920
_cell_measurement_theta_min 2.7990
_cell_volume 1321.84(19)
_computing_cell_refinement 'CrysAlisPro 1.171.38.43f (Rigaku OD, 2017)'
_computing_data_collection 'CrysAlisPro 1.171.38.43f (Rigaku OD, 2017)'
_computing_data_reduction 'CrysAlisPro 1.171.38.43f (Rigaku OD, 2017)'
_computing_molecular_graphics 'Bruker SHELXTL'
_computing_publication_material 'Bruker SHELXTL'
_computing_structure_refinement 'SHELXL-2017/1 (Sheldrick, 2015)'
_computing_structure_solution 'SHELXL-2017/1 (Sheldrick, 2015)'
_diffrn_ambient_temperature 100.0(2)
_diffrn_detector_area_resol_mean 5.2684
_diffrn_measured_fraction_theta_full 1.000
_diffrn_measured_fraction_theta_max 1.000
_diffrn_measurement_device_type 'SuperNova, Dual, Cu at zero, AtlasS2'
_diffrn_measurement_method 'four-circle diffractometer'
_diffrn_radiation_type MoK\a
_diffrn_radiation_wavelength 0.71073
_diffrn_reflns_av_R_equivalents 0.0561
_diffrn_reflns_av_unetI/netI 0.0727
_diffrn_reflns_Laue_measured_fraction_full 1.000
_diffrn_reflns_Laue_measured_fraction_max 1.000
_diffrn_reflns_limit_h_max 7
_diffrn_reflns_limit_h_min -8
_diffrn_reflns_limit_k_max 11
_diffrn_reflns_limit_k_min -13
_diffrn_reflns_limit_l_max 19
_diffrn_reflns_limit_l_min -20
_diffrn_reflns_number 5104
_diffrn_reflns_point_group_measured_fraction_full 1.000
_diffrn_reflns_point_group_measured_fraction_max 1.000
_diffrn_reflns_theta_full 25.242
_diffrn_reflns_theta_max 25.498
_diffrn_reflns_theta_min 2.241
_diffrn_source 'micro-focus sealed X-ray tube'
_exptl_absorpt_coefficient_mu 0.103
_exptl_absorpt_correction_T_max 1.00000
_exptl_absorpt_correction_T_min 0.72520
_exptl_absorpt_correction_type multi-scan
_exptl_absorpt_process_details
;
CrysAlisPro 1.171.38.43f (Rigaku Oxford Diffraction, 2015)
Empirical absorption correction using spherical harmonics,
 implemented in SCALE3 ABSPACK scaling algorithm.
;
_exptl_crystal_colour colourless
_exptl_crystal_density_diffrn 1.424
_exptl_crystal_description block
_exptl_crystal_F_000 592
_exptl_crystal_size_max 0.140
_exptl_crystal_size_mid 0.120
_exptl_crystal_size_min 0.110
_refine_diff_density_max 0.249
_refine_diff_density_min -0.290
_refine_diff_density_rms 0.065
_refine_ls_extinction_coef .
_refine_ls_extinction_method none
_refine_ls_goodness_of_fit_ref 1.062
_refine_ls_hydrogen_treatment constr
_refine_ls_matrix_type full
_refine_ls_number_parameters 191
_refine_ls_number_reflns 2453
_refine_ls_number_restraints 0
_refine_ls_restrained_S_all 1.062
_refine_ls_R_factor_all 0.0758
_refine_ls_R_factor_gt 0.0589
_refine_ls_shift/su_max 0.000
_refine_ls_shift/su_mean 0.000
_refine_ls_structure_factor_coef Fsqd
_refine_ls_weighting_details 'w=1/[\s^2^(Fo^2^)+(0.0706P)^2^+0.0416P] where P=(Fo^2^+2Fc^2^)/3'
_refine_ls_weighting_scheme calc
_refine_ls_wR_factor_gt 0.1382
_refine_ls_wR_factor_ref 0.1561
_reflns_Friedel_coverage 0.000
_reflns_Friedel_fraction_full .
_reflns_Friedel_fraction_max .
_reflns_number_gt 1867
_reflns_number_total 2453
_reflns_threshold_expression 'I > 2\s(I)'
_cod_data_source_file suppl_j_ncrs-2021-0236_suppl.cif
_cod_data_source_block XF_1_3_2
_cod_original_sg_symbol_H-M 'P 21/c'
_cod_database_code 8104677
_shelx_space_group_comment
;
The symmetry employed for this shelxl refinement is uniquely defined
by the following loop, which should always be used as a source of
symmetry information in preference to the above space-group names.
They are only intended as comments.
;
_shelx_estimated_absorpt_t_min 0.986
_shelx_estimated_absorpt_t_max 0.989

loop_
_space_group_symop_operation_xyz
'x, y, z'
'-x, y+1/2, -z+1/2'
'-x, -y, -z'
'x, -y-1/2, z-1/2'

loop_
_atom_site_label
_atom_site_type_symbol
_atom_site_fract_x
_atom_site_fract_y
_atom_site_fract_z
_atom_site_U_iso_or_equiv
_atom_site_adp_type
_atom_site_occupancy
_atom_site_site_symmetry_order
_atom_site_calc_flag
_atom_site_refinement_flags_posn
_atom_site_refinement_flags_adp
_atom_site_refinement_flags_occupancy
_atom_site_disorder_assembly
_atom_site_disorder_group
C1 C 0.2117(3) 0.00748(19) 0.43809(14) 0.0275(5) Uani 1 1 d . . . . .
C2 C 0.2732(3) 0.05060(19) 0.52367(13) 0.0253(5) Uani 1 1 d . . . . .
C3 C 0.3043(3) 0.18629(19) 0.53626(14) 0.0292(5) Uani 1 1 d . . . . .
H3A H 0.426850 0.206829 0.527593 0.035 Uiso 1 1 calc R U . . .
H3B H 0.298193 0.206828 0.592197 0.035 Uiso 1 1 calc R U . . .
C4 C 0.1625(3) 0.2624(2) 0.47879(14) 0.0325(6) Uani 1 1 d . . . . .
H4A H 0.042942 0.253385 0.494053 0.039 Uiso 1 1 calc R U . . .
H4B H 0.197013 0.348159 0.484535 0.039 Uiso 1 1 calc R U . . .
C5 C 0.1106(3) 0.3090(2) 0.32763(14) 0.0302(6) Uani 1 1 d . . . . .
H5 H 0.098436 0.391404 0.339596 0.036 Uiso 1 1 calc R U . . .
C6 C 0.0910(3) 0.2725(2) 0.24683(14) 0.0315(6) Uani 1 1 d . . . . .
H6 H 0.066815 0.329268 0.204651 0.038 Uiso 1 1 calc R U . . .
C7 C 0.1083(3) 0.1498(2) 0.23084(14) 0.0296(6) Uani 1 1 d . . . . .
C8 C 0.1453(3) 0.0637(2) 0.29108(14) 0.0277(5) Uani 1 1 d . . . . .
H8 H 0.155816 -0.018492 0.278130 0.033 Uiso 1 1 calc R U . . .
C9 C 0.1672(3) 0.10092(19) 0.37264(14) 0.0259(5) Uani 1 1 d . . . . .
C10 C 0.1480(3) 0.2247(2) 0.39097(14) 0.0268(5) Uani 1 1 d . . . . .
C11 C 0.2970(3) -0.03436(19) 0.58291(14) 0.0270(5) Uani 1 1 d . . . . .
H11 H 0.266007 -0.113631 0.565020 0.032 Uiso 1 1 calc R U . . .
C12 C 0.3636(3) -0.02293(19) 0.67091(13) 0.0259(5) Uani 1 1 d . . . . .
C13 C 0.4783(3) 0.0709(2) 0.70770(14) 0.0272(5) Uani 1 1 d . . . . .
H13 H 0.512809 0.130932 0.674096 0.033 Uiso 1 1 calc R U . . .
C14 C 0.4925(3) -0.00514(19) 0.83521(14) 0.0264(5) Uani 1 1 d . . . . .
C15 C 0.3800(3) -0.10489(19) 0.80594(14) 0.0281(5) Uani 1 1 d . . . . .
H15 H 0.347781 -0.163197 0.841325 0.034 Uiso 1 1 calc R U . . .
C16 C 0.3188(3) -0.11358(19) 0.72334(14) 0.0273(5) Uani 1 1 d . . . . .
H16 H 0.247123 -0.180150 0.701866 0.033 Uiso 1 1 calc R U . . .
C17 C 0.6720(3) 0.1018(2) 0.94663(15) 0.0391(6) Uani 1 1 d . . . . .
H17A H 0.781281 0.097371 0.923508 0.059 Uiso 1 1 calc R U . . .
H17B H 0.705472 0.097424 1.005009 0.059 Uiso 1 1 calc R U . . .
H17C H 0.609516 0.177745 0.931174 0.059 Uiso 1 1 calc R U . . .
F1 F 0.08462(19) 0.11296(12) 0.15143(8) 0.0386(4) Uani 1 1 d . . . . .
N1 N 0.5424(2) 0.08038(16) 0.78830(12) 0.0282(5) Uani 1 1 d . . . . .
O1 O 0.2012(2) -0.10235(13) 0.42069(10) 0.0341(4) Uani 1 1 d . . . . .
O2 O 0.5520(2) 0.00144(14) 0.91702(9) 0.0336(4) Uani 1 1 d . . . . .

loop_
_atom_site_aniso_label
_atom_site_aniso_U_11
_atom_site_aniso_U_22
_atom_site_aniso_U_33
_atom_site_aniso_U_23
_atom_site_aniso_U_13
_atom_site_aniso_U_12
C1 0.0255(11) 0.0284(12) 0.0275(14) -0.0018(10) 0.0021(10) 0.0011(10)
C2 0.0252(11) 0.0260(11) 0.0239(13) -0.0001(10) 0.0030(9) 0.0023(9)
C3 0.0364(12) 0.0271(12) 0.0213(13) -0.0002(10) -0.0014(10) 0.0001(10)
C4 0.0417(13) 0.0258(12) 0.0276(14) -0.0022(10) 0.0006(10) 0.0025(10)
C5 0.0310(12) 0.0264(12) 0.0314(14) 0.0015(10) 0.0015(10) -0.0004(10)
C6 0.0331(12) 0.0328(12) 0.0278(14) 0.0095(11) 0.0036(10) -0.0003(10)
C7 0.0295(11) 0.0400(14) 0.0189(13) -0.0005(11) 0.0034(10) -0.0010(10)
C8 0.0288(11) 0.0257(11) 0.0284(14) -0.0013(10) 0.0050(10) 0.0014(9)
C9 0.0252(11) 0.0277(11) 0.0234(13) 0.0015(10) 0.0010(9) 0.0012(9)
C10 0.0256(11) 0.0257(11) 0.0273(14) 0.0022(10) 0.0008(10) 0.0007(9)
C11 0.0293(11) 0.0245(11) 0.0265(13) -0.0024(10) 0.0033(10) 0.0006(9)
C12 0.0266(11) 0.0267(11) 0.0235(13) 0.0003(10) 0.0028(10) 0.0045(9)
C13 0.0276(11) 0.0280(11) 0.0242(14) 0.0058(10) 0.0008(10) -0.0008(9)
C14 0.0318(12) 0.0264(11) 0.0206(13) -0.0022(10) 0.0038(10) 0.0007(10)
C15 0.0348(12) 0.0236(11) 0.0263(14) 0.0022(10) 0.0068(10) 0.0004(9)
C16 0.0298(11) 0.0243(11) 0.0263(14) -0.0019(10) 0.0016(10) -0.0012(9)
C17 0.0483(14) 0.0398(14) 0.0279(15) -0.0060(11) 0.0040(12) -0.0145(12)
F1 0.0498(8) 0.0437(8) 0.0215(8) 0.0017(6) 0.0049(6) 0.0061(7)
N1 0.0298(10) 0.0266(10) 0.0273(12) 0.0000(9) 0.0033(9) -0.0002(8)
O1 0.0482(10) 0.0253(8) 0.0257(10) -0.0015(7) -0.0009(8) -0.0005(7)
O2 0.0442(10) 0.0341(9) 0.0213(10) -0.0035(7) 0.0034(8) -0.0073(7)

loop_
_atom_type_symbol
_atom_type_description
_atom_type_scat_dispersion_real
_atom_type_scat_dispersion_imag
_atom_type_scat_source
C C 0.0033 0.0016 'International Tables Vol C Tables 4.2.6.8 and 6.1.1.4'
H H 0.0000 0.0000 'International Tables Vol C Tables 4.2.6.8 and 6.1.1.4'
N N 0.0061 0.0033 'International Tables Vol C Tables 4.2.6.8 and 6.1.1.4'
O O 0.0106 0.0060 'International Tables Vol C Tables 4.2.6.8 and 6.1.1.4'
F F 0.0171 0.0103 'International Tables Vol C Tables 4.2.6.8 and 6.1.1.4'

loop_
_geom_angle_atom_site_label_1
_geom_angle_atom_site_label_2
_geom_angle_atom_site_label_3
_geom_angle
_geom_angle_site_symmetry_1
_geom_angle_site_symmetry_3
O1 C1 C9 120.0(2) . .
O1 C1 C2 121.8(2) . .
C9 C1 C2 118.19(18) . .
C11 C2 C1 117.4(2) . .
C11 C2 C3 125.5(2) . .
C1 C2 C3 117.03(18) . .
C2 C3 C4 112.37(18) . .
C2 C3 H3A 109.1 . .
C4 C3 H3A 109.1 . .
C2 C3 H3B 109.1 . .
C4 C3 H3B 109.1 . .
H3A C3 H3B 107.9 . .
C10 C4 C3 112.09(18) . .
C10 C4 H4A 109.2 . .
C3 C4 H4A 109.2 . .
C10 C4 H4B 109.2 . .
C3 C4 H4B 109.2 . .
H4A C4 H4B 107.9 . .
C6 C5 C10 121.2(2) . .
C6 C5 H5 119.4 . .
C10 C5 H5 119.4 . .
C7 C6 C5 118.2(2) . .
C7 C6 H6 120.9 . .
C5 C6 H6 120.9 . .
F1 C7 C8 118.9(2) . .
F1 C7 C6 118.4(2) . .
C8 C7 C6 122.7(2) . .
C7 C8 C9 119.1(2) . .
C7 C8 H8 120.5 . .
C9 C8 H8 120.5 . .
C10 C9 C8 119.7(2) . .
C10 C9 C1 121.3(2) . .
C8 C9 C1 118.97(19) . .
C5 C10 C9 119.1(2) . .
C5 C10 C4 121.8(2) . .
C9 C10 C4 119.1(2) . .
C2 C11 C12 130.7(2) . .
C2 C11 H11 114.6 . .
C12 C11 H11 114.6 . .
C13 C12 C16 116.0(2) . .
C13 C12 C11 124.35(19) . .
C16 C12 C11 119.53(19) . .
N1 C13 C12 124.5(2) . .
N1 C13 H13 117.7 . .
C12 C13 H13 117.7 . .
N1 C14 O2 119.27(19) . .
N1 C14 C15 124.0(2) . .
O2 C14 C15 116.72(19) . .
C16 C15 C14 117.7(2) . .
C16 C15 H15 121.2 . .
C14 C15 H15 121.2 . .
C15 C16 C12 120.5(2) . .
C15 C16 H16 119.7 . .
C12 C16 H16 119.7 . .
O2 C17 H17A 109.5 . .
O2 C17 H17B 109.5 . .
H17A C17 H17B 109.5 . .
O2 C17 H17C 109.5 . .
H17A C17 H17C 109.5 . .
H17B C17 H17C 109.5 . .
C14 N1 C13 117.16(19) . .
C14 O2 C17 116.57(17) . .

loop_
_geom_bond_atom_site_label_1
_geom_bond_atom_site_label_2
_geom_bond_distance
_geom_bond_site_symmetry_2
C1 O1 1.233(2) .
C1 C9 1.485(3) .
C1 C2 1.491(3) .
C2 C11 1.343(3) .
C2 C3 1.508(3) .
C3 C4 1.524(3) .
C3 H3A 0.9700 .
C3 H3B 0.9700 .
C4 C10 1.507(3) .
C4 H4A 0.9700 .
C4 H4B 0.9700 .
C5 C6 1.388(3) .
C5 C10 1.390(3) .
C5 H5 0.9300 .
C6 C7 1.377(3) .
C6 H6 0.9300 .
C7 F1 1.365(3) .
C7 C8 1.366(3) .
C8 C9 1.401(3) .
C8 H8 0.9300 .
C9 C10 1.399(3) .
C11 C12 1.463(3) .
C11 H11 0.9300 .
C12 C13 1.395(3) .
C12 C16 1.402(3) .
C13 N1 1.343(3) .
C13 H13 0.9300 .
C14 N1 1.316(3) .
C14 O2 1.355(3) .
C14 C15 1.400(3) .
C15 C16 1.370(3) .
C15 H15 0.9300 .
C16 H16 0.9300 .
C17 O2 1.437(3) .
C17 H17A 0.9600 .
C17 H17B 0.9600 .
C17 H17C 0.9600 .

loop_
_geom_torsion_atom_site_label_1
_geom_torsion_atom_site_label_2
_geom_torsion_atom_site_label_3
_geom_torsion_atom_site_label_4
_geom_torsion
_geom_torsion_site_symmetry_1
_geom_torsion_site_symmetry_2
_geom_torsion_site_symmetry_3
_geom_torsion_site_symmetry_4
O1 C1 C2 C11 -7.5(3) . . . .
C9 C1 C2 C11 174.22(19) . . . .
O1 C1 C2 C3 172.29(19) . . . .
C9 C1 C2 C3 -6.0(3) . . . .
C11 C2 C3 C4 -142.5(2) . . . .
C1 C2 C3 C4 37.8(3) . . . .
C2 C3 C4 C10 -51.9(2) . . . .
C10 C5 C6 C7 0.5(3) . . . .
C5 C6 C7 F1 178.38(17) . . . .
C5 C6 C7 C8 -0.6(3) . . . .
F1 C7 C8 C9 -179.13(17) . . . .
C6 C7 C8 C9 -0.2(3) . . . .
C7 C8 C9 C10 1.1(3) . . . .
C7 C8 C9 C1 -178.64(19) . . . .
O1 C1 C9 C10 169.30(19) . . . .
C2 C1 C9 C10 -12.3(3) . . . .
O1 C1 C9 C8 -11.0(3) . . . .
C2 C1 C9 C8 167.34(18) . . . .
C6 C5 C10 C9 0.4(3) . . . .
C6 C5 C10 C4 -177.68(18) . . . .
C8 C9 C10 C5 -1.2(3) . . . .
C1 C9 C10 C5 178.53(19) . . . .
C8 C9 C10 C4 176.97(19) . . . .
C1 C9 C10 C4 -3.3(3) . . . .
C3 C4 C10 C5 -146.3(2) . . . .
C3 C4 C10 C9 35.6(3) . . . .
C1 C2 C11 C12 176.72(19) . . . .
C3 C2 C11 C12 -3.0(4) . . . .
C2 C11 C12 C13 -24.8(3) . . . .
C2 C11 C12 C16 158.3(2) . . . .
C16 C12 C13 N1 -1.7(3) . . . .
C11 C12 C13 N1 -178.70(18) . . . .
N1 C14 C15 C16 0.2(3) . . . .
O2 C14 C15 C16 -179.75(18) . . . .
C14 C15 C16 C12 -2.1(3) . . . .
C13 C12 C16 C15 2.7(3) . . . .
C11 C12 C16 C15 179.88(18) . . . .
O2 C14 N1 C13 -179.20(17) . . . .
C15 C14 N1 C13 0.9(3) . . . .
C12 C13 N1 C14 -0.1(3) . . . .
N1 C14 O2 C17 -1.7(3) . . . .
C15 C14 O2 C17 178.17(19) . . . .
